data_7017363
loop_
_publ_author_name
'Botana, Luis'
'Ruiz, Jos\'e'
'Seco, Jos\'e Manuel'
'Mota, Antonio J.'
'Rodr\'iguez-Di\'eguez, Antonio'
'Sillanp\"a\"a, Reijo'
'Colacio, Enrique'

_publ_section_title
;
 Influence of the anions on the structure and magnetic properties of a
 series of bis(\m-diphenoxo)-bridged linear trinuclear copper(II)
 complexes: an experimental and theoretical study.
;
_journal_issue 46
_journal_name_full 'Dalton transactions (Cambridge, England : 2003)'
_journal_page_first 12462
_journal_page_last 12471
_journal_paper_doi 10.1039/c1dt11158b
_journal_volume 40
_journal_year 2011
_chemical_formula_sum 'C54 H106 Cl2 Cu3 N6 O35'
_chemical_formula_weight 1660.97
_chemical_name_systematic
;
?
;
_space_group_IT_number 15
_symmetry_cell_setting monoclinic
_symmetry_space_group_name_Hall '-C 2yc'
_symmetry_space_group_name_H-M 'C 1 2/c 1'
_atom_sites_solution_hydrogens geom
_atom_sites_solution_primary direct
_atom_sites_solution_secondary difmap
_audit_creation_method SHELXL-97
_cell_angle_alpha 90.00
_cell_angle_beta 94.256(2)
_cell_angle_gamma 90.00
_cell_formula_units_Z 4
_cell_length_a 20.2216(5)
_cell_length_b 23.6482(6)
_cell_length_c 14.7377(3)
_cell_measurement_reflns_used 10468
_cell_measurement_temperature 293(2)
_cell_measurement_theta_max 28.99
_cell_measurement_theta_min 2.02
_cell_volume 7028.2(3)
_computing_cell_refinement 'Bruker smart'
_computing_data_collection 'Bruker smart'
_computing_data_reduction 'Bruker smart'
_computing_molecular_graphics 'Bruker SHELXTL'
_computing_publication_material 'SHELXL-97 (Sheldrick, 1997)'
_computing_structure_refinement 'SHELXL-97 (Sheldrick, 1997)'
_computing_structure_solution 'SHELXL-97 (Sheldrick, 1990)'
_diffrn_ambient_temperature 293(2)
_diffrn_measured_fraction_theta_full 0.999
_diffrn_measured_fraction_theta_max 0.999
_diffrn_measurement_device_type 'Bruker Axs APEX automatic diffractometer'
_diffrn_measurement_method 'phi and omega scans'
_diffrn_radiation_monochromator graphite
_diffrn_radiation_source 'fine-focus sealed tube'
_diffrn_radiation_type MoK\a
_diffrn_radiation_wavelength 0.71073
_diffrn_reflns_av_R_equivalents 0.0364
_diffrn_reflns_av_sigmaI/netI 0.0473
_diffrn_reflns_limit_h_max 23
_diffrn_reflns_limit_h_min -24
_diffrn_reflns_limit_k_max 27
_diffrn_reflns_limit_k_min -29
_diffrn_reflns_limit_l_max 18
_diffrn_reflns_limit_l_min -18
_diffrn_reflns_number 21205
_diffrn_reflns_theta_full 25.99
_diffrn_reflns_theta_max 25.99
_diffrn_reflns_theta_min 2.02
_exptl_absorpt_coefficient_mu 1.072
_exptl_absorpt_correction_T_max 0.943
_exptl_absorpt_correction_T_min 0.753
_exptl_absorpt_correction_type empirical
_exptl_absorpt_process_details Empirical
_exptl_crystal_colour brown
_exptl_crystal_density_diffrn 1.570
_exptl_crystal_density_method 'not measured'
_exptl_crystal_description prismatic
_exptl_crystal_F_000 3492
_exptl_crystal_size_max 0.38
_exptl_crystal_size_mid 0.32
_exptl_crystal_size_min 0.06
_platon_squeeze_details
;
;
_refine_diff_density_max 0.699
_refine_diff_density_min -0.521
_refine_diff_density_rms 0.133
_refine_ls_extinction_method none
_refine_ls_goodness_of_fit_ref 1.102
_refine_ls_hydrogen_treatment mixed
_refine_ls_matrix_type full
_refine_ls_number_parameters 347
_refine_ls_number_reflns 6898
_refine_ls_number_restraints 2
_refine_ls_restrained_S_all 1.102
_refine_ls_R_factor_all 0.0506
_refine_ls_R_factor_gt 0.0410
_refine_ls_shift/su_max 0.001
_refine_ls_shift/su_mean 0.000
_refine_ls_structure_factor_coef Fsqd
_refine_ls_weighting_details 'calc w=1/[\s^2^(Fo^2^)+(0.0927P)^2^+0.8732P] where P=(Fo^2^+2Fc^2^)/3'
_refine_ls_weighting_scheme calc
_refine_ls_wR_factor_gt 0.1441
_refine_ls_wR_factor_ref 0.1489
_reflns_number_gt 5319
_reflns_number_total 6898
_reflns_threshold_expression >2sigma(I)
_cod_data_source_file c1dt11158b.txt
_cod_data_source_block compound5
_cod_depositor_comments
;
The following automatic conversions were performed:

'_symmetry_cell_setting' value 'Monoclinic' changed to 'monoclinic'
according to /home/saulius/struct/CIF-dictionaries/cif_core.dic
dictionary named 'cif_core.dic' version 2.4.1 from
2010-06-29.

'_exptl_absorpt_correction_type' value 'Empirical'
changed to 'empirical' according to
/home/saulius/struct/CIF-dictionaries/cif_core.dic dictionary named
'cif_core.dic' version 2.4.1 from 2010-06-29.

Automatic conversion script
Id: cif_fix_values 1715 2011-07-08 13:25:40Z adriana 
;
_cod_original_sg_symbol_H-M C2/c
_cod_database_code 7017363

loop_
_symmetry_equiv_pos_as_xyz
'x, y, z'
'-x, y, -z+1/2'
'x+1/2, y+1/2, z'
'-x+1/2, y+1/2, -z+1/2'
'-x, -y, -z'
'x, -y, z-1/2'
'-x+1/2, -y+1/2, -z'
'x+1/2, -y+1/2, z-1/2'

loop_
_atom_site_label
_atom_site_type_symbol
_atom_site_fract_x
_atom_site_fract_y
_atom_site_fract_z
_atom_site_U_iso_or_equiv
_atom_site_adp_type
_atom_site_occupancy
_atom_site_symmetry_multiplicity
_atom_site_calc_flag
_atom_site_refinement_flags
Cu2 Cu 0.266442(18) 0.159636(16) 0.14107(2) 0.01549(13) Uani 1 1 d .
Cu1 Cu 0.2500 0.2500 0.0000 0.01512(15) Uani 1 2 d S
C1A C 0.38171(15) 0.23031(15) 0.1009(2) 0.0194(7) Uani 1 1 d .
C2A C 0.41183(16) 0.28239(15) 0.1235(2) 0.0230(7) Uani 1 1 d .
C2B C 0.24027(18) 0.23997(14) 0.2924(2) 0.0254(8) Uani 1 1 d .
H2B H 0.2336 0.2617 0.2399 0.030 Uiso 1 1 calc R
C3A C 0.47969(17) 0.28841(17) 0.1237(2) 0.0304(8) Uani 1 1 d .
H3A H 0.4991 0.3235 0.1362 0.037 Uiso 1 1 calc R
C3B C 0.23885(17) 0.26709(16) 0.3745(2) 0.0252(8) Uani 1 1 d .
H3B H 0.2313 0.3058 0.3766 0.030 Uiso 1 1 calc R
C4A C 0.51944(17) 0.24197(18) 0.1052(3) 0.0359(10) Uani 1 1 d .
C4B C 0.24889(14) 0.23592(14) 0.4551(2) 0.0168(7) Uani 1 1 d .
C5A C 0.48976(17) 0.19031(17) 0.0888(2) 0.0318(9) Uani 1 1 d .
H5A H 0.5163 0.1590 0.0792 0.038 Uiso 1 1 calc R
C5B C 0.25660(17) 0.17908(15) 0.4455(2) 0.0254(8) Uani 1 1 d .
H5B H 0.2611 0.1562 0.4970 0.030 Uiso 1 1 calc R
C6A C 0.42073(16) 0.18328(16) 0.0860(2) 0.0241(8) Uani 1 1 d .
C6B C 0.25789(18) 0.15466(15) 0.3591(2) 0.0241(7) Uani 1 1 d .
H6B H 0.2642 0.1158 0.3552 0.029 Uiso 1 1 calc R
C7A C 0.38892(16) 0.12699(15) 0.0712(2) 0.0257(8) Uani 1 1 d .
H7A1 H 0.4229 0.0989 0.0628 0.031 Uiso 1 1 calc R
H7A2 H 0.3597 0.1281 0.0160 0.031 Uiso 1 1 calc R
C8A C 0.32409(17) 0.05054(15) 0.1357(2) 0.0284(8) Uani 1 1 d .
H8A1 H 0.3567 0.0281 0.1067 0.034 Uiso 1 1 calc R
H8A2 H 0.3175 0.0336 0.1943 0.034 Uiso 1 1 calc R
C9A C 0.26023(17) 0.04983(14) 0.0782(2) 0.0249(7) Uani 1 1 d .
H9A1 H 0.2425 0.0117 0.0753 0.030 Uiso 1 1 calc R
H9A2 H 0.2677 0.0618 0.0169 0.030 Uiso 1 1 calc R
C10A C 0.15438(15) 0.09971(14) 0.0492(2) 0.0203(7) Uani 1 1 d .
H10A H 0.1714 0.1117 -0.0075 0.024 Uiso 1 1 calc R
H10B H 0.1301 0.0647 0.0376 0.024 Uiso 1 1 calc R
C11A C 0.10768(15) 0.14390(14) 0.0796(2) 0.0187(7) Uani 1 1 d .
C12A C 0.04185(16) 0.13193(15) 0.0929(2) 0.0227(7) Uani 1 1 d .
H12A H 0.0263 0.0952 0.0842 0.027 Uiso 1 1 calc R
C13A C -0.00160(16) 0.17375(15) 0.1191(2) 0.0247(8) Uani 1 1 d .
C14A C 0.02325(15) 0.22879(14) 0.1313(2) 0.0209(7) Uani 1 1 d .
H14A H -0.0049 0.2575 0.1478 0.025 Uiso 1 1 calc R
C15A C 0.08852(16) 0.24104(13) 0.1191(2) 0.0185(7) Uani 1 1 d .
C16A C 0.13173(14) 0.19849(14) 0.0927(2) 0.0160(6) Uani 1 1 d .
C17A C 0.59366(19) 0.2499(2) 0.1060(4) 0.0584(14) Uani 1 1 d .
H17A H 0.6117 0.2562 0.1673 0.088 Uiso 1 1 calc R
H17B H 0.6032 0.2819 0.0690 0.088 Uiso 1 1 calc R
H17C H 0.6133 0.2166 0.0822 0.088 Uiso 1 1 calc R
C18A C -0.07222(17) 0.16118(17) 0.1348(3) 0.0342(9) Uani 1 1 d .
H18A H -0.0762 0.1546 0.1984 0.051 Uiso 1 1 calc R
H18B H -0.0864 0.1281 0.1009 0.051 Uiso 1 1 calc R
H18C H -0.0995 0.1927 0.1151 0.051 Uiso 1 1 calc R
C21A C 0.39925(19) 0.37641(16) 0.1796(3) 0.0380(10) Uani 1 1 d .
H21A H 0.4237 0.3686 0.2365 0.057 Uiso 1 1 calc R
H21B H 0.3652 0.4036 0.1889 0.057 Uiso 1 1 calc R
H21C H 0.4287 0.3913 0.1373 0.057 Uiso 1 1 calc R
C31A C 0.39323(17) 0.11301(16) 0.2357(2) 0.0271(8) Uani 1 1 d .
H31A H 0.3692 0.1002 0.2856 0.041 Uiso 1 1 calc R
H31B H 0.4069 0.1515 0.2461 0.041 Uiso 1 1 calc R
H31C H 0.4316 0.0896 0.2308 0.041 Uiso 1 1 calc R
C32A C 0.18581(17) 0.06288(15) 0.1997(2) 0.0255(8) Uani 1 1 d .
H32A H 0.1614 0.0293 0.1825 0.038 Uiso 1 1 calc R
H32B H 0.1571 0.0892 0.2269 0.038 Uiso 1 1 calc R
H32C H 0.2221 0.0534 0.2427 0.038 Uiso 1 1 calc R
C41A C 0.07463(18) 0.33795(15) 0.1592(3) 0.0323(9) Uani 1 1 d .
H41A H 0.0391 0.3440 0.1133 0.048 Uiso 1 1 calc R
H41B H 0.0998 0.3721 0.1683 0.048 Uiso 1 1 calc R
H41C H 0.0566 0.3273 0.2152 0.048 Uiso 1 1 calc R
N1A N 0.34970(13) 0.10948(12) 0.14967(18) 0.0214(6) Uani 1 1 d .
N1B N 0.25057(12) 0.18423(12) 0.28241(17) 0.0185(6) Uani 1 1 d .
N2A N 0.21176(13) 0.08873(11) 0.11802(17) 0.0191(6) Uani 1 1 d .
O1A O 0.31436(10) 0.22573(9) 0.09819(14) 0.0168(5) Uani 1 1 d .
O1W O 0.26339(12) 0.15769(10) -0.09982(18) 0.0252(5) Uani 1 1 d D
O2A O 0.36950(11) 0.32513(10) 0.14379(16) 0.0239(5) Uani 1 1 d .
O3A O 0.19704(10) 0.20984(9) 0.08471(13) 0.0146(4) Uani 1 1 d .
O4A O 0.11651(10) 0.29411(9) 0.13088(15) 0.0203(5) Uani 1 1 d .
H12W H 0.2274(13) 0.1596(17) -0.138(2) 0.040(13) Uiso 1 1 d D
H11W H 0.2947(16) 0.1807(15) -0.106(3) 0.048(13) Uiso 1 1 d D

loop_
_atom_site_aniso_label
_atom_site_aniso_U_11
_atom_site_aniso_U_22
_atom_site_aniso_U_33
_atom_site_aniso_U_23
_atom_site_aniso_U_13
_atom_site_aniso_U_12
Cu2 0.0160(2) 0.0186(2) 0.0115(2) 0.00011(15) -0.00139(15) 0.00228(15)
Cu1 0.0100(3) 0.0248(3) 0.0103(3) 0.0027(2) -0.0013(2) 0.0004(2)
C1A 0.0113(15) 0.035(2) 0.0112(14) 0.0045(14) -0.0027(12) 0.0023(13)
C2A 0.0185(17) 0.036(2) 0.0137(15) 0.0073(14) -0.0039(13) -0.0013(14)
C2B 0.036(2) 0.0246(19) 0.0142(16) 0.0025(14) -0.0055(15) 0.0079(15)
C3A 0.0193(18) 0.042(2) 0.0282(19) 0.0079(17) -0.0083(15) -0.0071(15)
C3B 0.0318(19) 0.0268(19) 0.0164(16) -0.0021(14) -0.0017(14) 0.0097(15)
C4A 0.0118(17) 0.060(3) 0.035(2) 0.018(2) -0.0010(15) 0.0030(17)
C4B 0.0109(15) 0.0265(18) 0.0128(15) -0.0008(13) 0.0003(12) -0.0034(12)
C5A 0.0174(17) 0.049(2) 0.0292(19) 0.0102(18) 0.0031(15) 0.0120(16)
C5B 0.036(2) 0.0277(19) 0.0123(15) 0.0039(14) 0.0008(15) -0.0077(15)
C6A 0.0180(17) 0.038(2) 0.0156(16) 0.0061(15) -0.0003(13) 0.0070(15)
C6B 0.0320(19) 0.0227(18) 0.0177(17) -0.0011(14) 0.0021(14) -0.0046(14)
C7A 0.0237(18) 0.036(2) 0.0177(16) 0.0026(15) 0.0024(14) 0.0152(15)
C8A 0.034(2) 0.0252(19) 0.0259(18) 0.0003(15) 0.0016(16) 0.0129(15)
C9A 0.033(2) 0.0217(18) 0.0204(17) -0.0050(14) 0.0022(15) 0.0021(14)
C10A 0.0222(17) 0.0223(18) 0.0157(15) -0.0016(13) -0.0039(13) -0.0052(13)
C11A 0.0199(16) 0.0240(18) 0.0118(15) 0.0016(13) -0.0020(13) -0.0009(13)
C12A 0.0250(18) 0.0242(18) 0.0186(16) 0.0006(14) -0.0005(14) -0.0075(14)
C13A 0.0197(17) 0.035(2) 0.0196(16) 0.0018(15) 0.0015(14) -0.0048(14)
C14A 0.0151(16) 0.0284(18) 0.0196(16) 0.0007(14) 0.0041(13) 0.0031(13)
C15A 0.0211(17) 0.0207(17) 0.0134(15) 0.0010(13) 0.0000(13) 0.0003(13)
C16A 0.0113(15) 0.0262(18) 0.0103(14) 0.0008(13) -0.0004(12) -0.0024(12)
C17A 0.016(2) 0.081(4) 0.077(4) 0.023(3) -0.001(2) 0.002(2)
C18A 0.0218(19) 0.042(2) 0.039(2) 0.0011(18) 0.0032(16) -0.0071(16)
C21A 0.032(2) 0.035(2) 0.044(2) -0.0066(19) -0.0160(18) -0.0093(17)
C31A 0.0244(18) 0.034(2) 0.0220(17) 0.0059(15) -0.0061(14) 0.0045(15)
C32A 0.037(2) 0.0216(18) 0.0174(16) 0.0017(14) -0.0035(15) -0.0007(15)
C41A 0.028(2) 0.026(2) 0.044(2) -0.0062(17) 0.0134(17) 0.0027(15)
N1A 0.0234(15) 0.0241(15) 0.0162(13) 0.0019(12) -0.0024(11) 0.0066(11)
N1B 0.0176(14) 0.0252(15) 0.0126(13) 0.0004(11) 0.0002(11) -0.0004(11)
N2A 0.0231(15) 0.0210(15) 0.0131(13) 0.0005(11) 0.0007(11) 0.0008(11)
O1A 0.0114(10) 0.0254(12) 0.0133(11) 0.0025(9) -0.0017(8) 0.0019(9)
O1W 0.0179(13) 0.0252(14) 0.0327(14) 0.0030(11) 0.0028(11) -0.0031(10)
O2A 0.0185(12) 0.0273(13) 0.0248(12) -0.0015(10) -0.0064(10) -0.0071(9)
O3A 0.0120(10) 0.0198(11) 0.0121(10) 0.0016(9) 0.0009(8) -0.0006(8)
O4A 0.0159(11) 0.0214(12) 0.0241(12) -0.0031(10) 0.0051(9) 0.0002(9)

loop_
_atom_type_symbol
_atom_type_description
_atom_type_scat_dispersion_real
_atom_type_scat_dispersion_imag
_atom_type_scat_source
C C 0.0033 0.0016 'International Tables Vol C Tables 4.2.6.8 and 6.1.1.4'
H H 0.0000 0.0000 'International Tables Vol C Tables 4.2.6.8 and 6.1.1.4'
N N 0.0061 0.0033 'International Tables Vol C Tables 4.2.6.8 and 6.1.1.4'
O O 0.0106 0.0060 'International Tables Vol C Tables 4.2.6.8 and 6.1.1.4'
Cu Cu 0.3201 1.2651 'International Tables Vol C Tables 4.2.6.8 and 6.1.1.4'
Cl Cl 0.1484 0.1585 'International Tables Vol C Tables 4.2.6.8 and 6.1.1.4'

loop_
_geom_angle_atom_site_label_1
_geom_angle_atom_site_label_2
_geom_angle_atom_site_label_3
_geom_angle
_geom_angle_site_symmetry_1
_geom_angle_site_symmetry_3
O1A Cu2 O3A 74.86(8) . .
O1A Cu2 N2A 151.69(10) . .
O3A Cu2 N2A 93.74(10) . .
O1A Cu2 N1A 93.30(10) . .
O3A Cu2 N1A 157.90(10) . .
N2A Cu2 N1A 88.11(11) . .
O1A Cu2 N1B 101.72(9) . .
O3A Cu2 N1B 95.16(9) . .
N2A Cu2 N1B 105.11(10) . .
N1A Cu2 N1B 105.63(10) . .
O1A Cu2 Cu1 40.46(6) . .
O3A Cu2 Cu1 40.25(6) . .
N2A Cu2 Cu1 116.45(7) . .
N1A Cu2 Cu1 120.32(8) . .
N1B Cu2 Cu1 116.88(7) . .
O3A Cu1 O3A 180.00(14) 7 .
O3A Cu1 O1A 104.43(8) 7 .
O3A Cu1 O1A 75.57(8) . .
O3A Cu1 O1A 75.57(8) 7 7
O3A Cu1 O1A 104.43(8) . 7
O1A Cu1 O1A 180.00(12) . 7
O3A Cu1 Cu2 139.17(6) 7 .
O3A Cu1 Cu2 40.83(6) . .
O1A Cu1 Cu2 40.68(6) . .
O1A Cu1 Cu2 139.32(6) 7 .
O3A Cu1 Cu2 40.83(6) 7 7
O3A Cu1 Cu2 139.17(6) . 7
O1A Cu1 Cu2 139.32(6) . 7
O1A Cu1 Cu2 40.68(6) 7 7
Cu2 Cu1 Cu2 180.000(10) . 7
O1A C1A C6A 120.6(3) . .
O1A C1A C2A 119.5(3) . .
C6A C1A C2A 119.9(3) . .
O2A C2A C3A 124.1(3) . .
O2A C2A C1A 115.6(3) . .
C3A C2A C1A 120.4(3) . .
N1B C2B C3B 124.7(3) . .
N1B C2B H2B 117.7 . .
C3B C2B H2B 117.7 . .
C2A C3A C4A 120.3(4) . .
C2A C3A H3A 119.9 . .
C4A C3A H3A 119.9 . .
C2B C3B C4B 119.4(3) . .
C2B C3B H3B 120.3 . .
C4B C3B H3B 120.3 . .
C5A C4A C3A 118.8(3) . .
C5A C4A C17A 122.1(4) . .
C3A C4A C17A 119.0(4) . .
C5B C4B C3B 116.3(3) . .
C5B C4B C4B 122.8(4) . 7_556
C3B C4B C4B 121.0(4) . 7_556
C4A C5A C6A 122.1(3) . .
C4A C5A H5A 119.0 . .
C6A C5A H5A 119.0 . .
C4B C5B C6B 120.7(3) . .
C4B C5B H5B 119.6 . .
C6B C5B H5B 119.6 . .
C1A C6A C5A 118.4(3) . .
C1A C6A C7A 119.6(3) . .
C5A C6A C7A 121.9(3) . .
N1B C6B C5B 123.3(3) . .
N1B C6B H6B 118.4 . .
C5B C6B H6B 118.4 . .
C6A C7A N1A 112.3(3) . .
C6A C7A H7A1 109.1 . .
N1A C7A H7A1 109.1 . .
C6A C7A H7A2 109.1 . .
N1A C7A H7A2 109.1 . .
H7A1 C7A H7A2 107.9 . .
C9A C8A N1A 111.4(3) . .
C9A C8A H8A1 109.3 . .
N1A C8A H8A1 109.3 . .
C9A C8A H8A2 109.3 . .
N1A C8A H8A2 109.3 . .
H8A1 C8A H8A2 108.0 . .
C8A C9A N2A 109.6(3) . .
C8A C9A H9A1 109.7 . .
N2A C9A H9A1 109.7 . .
C8A C9A H9A2 109.7 . .
N2A C9A H9A2 109.7 . .
H9A1 C9A H9A2 108.2 . .
C11A C10A N2A 113.0(3) . .
C11A C10A H10A 109.0 . .
N2A C10A H10A 109.0 . .
C11A C10A H10B 109.0 . .
N2A C10A H10B 109.0 . .
H10A C10A H10B 107.8 . .
C16A C11A C12A 119.9(3) . .
C16A C11A C10A 117.9(3) . .
C12A C11A C10A 122.1(3) . .
C11A C12A C13A 121.6(3) . .
C11A C12A H12A 119.2 . .
C13A C12A H12A 119.2 . .
C12A C13A C14A 117.8(3) . .
C12A C13A C18A 122.0(3) . .
C14A C13A C18A 120.2(3) . .
C15A C14A C13A 121.1(3) . .
C15A C14A H14A 119.4 . .
C13A C14A H14A 119.4 . .
C14A C15A O4A 124.2(3) . .
C14A C15A C16A 120.5(3) . .
O4A C15A C16A 115.3(3) . .
O3A C16A C11A 120.2(3) . .
O3A C16A C15A 120.6(3) . .
C11A C16A C15A 119.1(3) . .
C4A C17A H17A 109.5 . .
C4A C17A H17B 109.5 . .
H17A C17A H17B 109.5 . .
C4A C17A H17C 109.5 . .
H17A C17A H17C 109.5 . .
H17B C17A H17C 109.5 . .
C13A C18A H18A 109.5 . .
C13A C18A H18B 109.5 . .
H18A C18A H18B 109.5 . .
C13A C18A H18C 109.5 . .
H18A C18A H18C 109.5 . .
H18B C18A H18C 109.5 . .
O2A C21A H21A 109.5 . .
O2A C21A H21B 109.5 . .
H21A C21A H21B 109.5 . .
O2A C21A H21C 109.5 . .
H21A C21A H21C 109.5 . .
H21B C21A H21C 109.5 . .
N1A C31A H31A 109.5 . .
N1A C31A H31B 109.5 . .
H31A C31A H31B 109.5 . .
N1A C31A H31C 109.5 . .
H31A C31A H31C 109.5 . .
H31B C31A H31C 109.5 . .
N2A C32A H32A 109.5 . .
N2A C32A H32B 109.5 . .
H32A C32A H32B 109.5 . .
N2A C32A H32C 109.5 . .
H32A C32A H32C 109.5 . .
H32B C32A H32C 109.5 . .
O4A C41A H41A 109.5 . .
O4A C41A H41B 109.5 . .
H41A C41A H41B 109.5 . .
O4A C41A H41C 109.5 . .
H41A C41A H41C 109.5 . .
H41B C41A H41C 109.5 . .
C31A N1A C8A 110.2(3) . .
C31A N1A C7A 109.0(3) . .
C8A N1A C7A 110.3(3) . .
C31A N1A Cu2 116.7(2) . .
C8A N1A Cu2 104.81(19) . .
C7A N1A Cu2 105.62(19) . .
C6B N1B C2B 115.6(3) . .
C6B N1B Cu2 130.5(2) . .
C2B N1B Cu2 113.3(2) . .
C32A N2A C9A 110.3(3) . .
C32A N2A C10A 108.5(2) . .
C9A N2A C10A 109.7(2) . .
C32A N2A Cu2 115.3(2) . .
C9A N2A Cu2 102.10(19) . .
C10A N2A Cu2 110.75(19) . .
C1A O1A Cu1 127.27(18) . .
C1A O1A Cu2 124.62(19) . .
Cu1 O1A Cu2 98.86(9) . .
H12W O1W H11W 119(4) . .
C2A O2A C21A 116.8(3) . .
C16A O3A Cu1 137.21(18) . .
C16A O3A Cu2 120.58(18) . .
Cu1 O3A Cu2 98.92(9) . .
C15A O4A C41A 116.9(2) . .

loop_
_geom_bond_atom_site_label_1
_geom_bond_atom_site_label_2
_geom_bond_distance
_geom_bond_site_symmetry_2
Cu2 O1A 1.968(2) .
Cu2 O3A 1.974(2) .
Cu2 N2A 2.023(3) .
Cu2 N1A 2.056(3) .
Cu2 N1B 2.209(3) .
Cu2 Cu1 2.9828(4) .
Cu1 O3A 1.9508(19) 7
Cu1 O3A 1.9508(19) .
Cu1 O1A 1.959(2) .
Cu1 O1A 1.959(2) 7
Cu1 Cu2 2.9828(4) 7
C1A O1A 1.364(4) .
C1A C6A 1.391(5) .
C1A C2A 1.403(5) .
C2A O2A 1.372(4) .
C2A C3A 1.379(5) .
C2B N1B 1.344(4) .
C2B C3B 1.372(5) .
C2B H2B 0.9300 .
C3A C4A 1.400(6) .
C3A H3A 0.9300 .
C3B C4B 1.400(5) .
C3B H3B 0.9300 .
C4A C5A 1.375(6) .
C4A C17A 1.512(5) .
C4B C5B 1.362(5) .
C4B C4B 1.479(6) 7_556
C5A C6A 1.403(5) .
C5A H5A 0.9300 .
C5B C6B 1.401(5) .
C5B H5B 0.9300 .
C6A C7A 1.487(5) .
C6B N1B 1.328(4) .
C6B H6B 0.9300 .
C7A N1A 1.508(4) .
C7A H7A1 0.9700 .
C7A H7A2 0.9700 .
C8A C9A 1.491(5) .
C8A N1A 1.496(4) .
C8A H8A1 0.9700 .
C8A H8A2 0.9700 .
C9A N2A 1.495(4) .
C9A H9A1 0.9700 .
C9A H9A2 0.9700 .
C10A C11A 1.499(4) .
C10A N2A 1.506(4) .
C10A H10A 0.9700 .
C10A H10B 0.9700 .
C11A C16A 1.388(4) .
C11A C12A 1.389(4) .
C12A C13A 1.396(5) .
C12A H12A 0.9300 .
C13A C14A 1.402(5) .
C13A C18A 1.493(5) .
C14A C15A 1.376(4) .
C14A H14A 0.9300 .
C15A O4A 1.382(4) .
C15A C16A 1.406(4) .
C16A O3A 1.361(3) .
C17A H17A 0.9600 .
C17A H17B 0.9600 .
C17A H17C 0.9600 .
C18A H18A 0.9600 .
C18A H18B 0.9600 .
C18A H18C 0.9600 .
C21A O2A 1.436(4) .
C21A H21A 0.9600 .
C21A H21B 0.9600 .
C21A H21C 0.9600 .
C31A N1A 1.491(4) .
C31A H31A 0.9600 .
C31A H31B 0.9600 .
C31A H31C 0.9600 .
C32A N2A 1.481(4) .
C32A H32A 0.9600 .
C32A H32B 0.9600 .
C32A H32C 0.9600 .
C41A O4A 1.421(4) .
C41A H41A 0.9600 .
C41A H41B 0.9600 .
C41A H41C 0.9600 .
O1W H12W 0.885(19) .
O1W H11W 0.845(19) .

loop_
_geom_torsion_atom_site_label_1
_geom_torsion_atom_site_label_2
_geom_torsion_atom_site_label_3
_geom_torsion_atom_site_label_4
_geom_torsion
_geom_torsion_site_symmetry_1
_geom_torsion_site_symmetry_4
O1A Cu2 Cu1 O3A 40.37(13) . 7
O3A Cu2 Cu1 O3A 180.0 . 7
N2A Cu2 Cu1 O3A -118.36(12) . 7
N1A Cu2 Cu1 O3A -13.98(13) . 7
N1B Cu2 Cu1 O3A 116.29(12) . 7
O1A Cu2 Cu1 O3A -139.63(13) . .
N2A Cu2 Cu1 O3A 61.64(12) . .
N1A Cu2 Cu1 O3A 166.02(13) . .
N1B Cu2 Cu1 O3A -63.71(12) . .
O3A Cu2 Cu1 O1A 139.63(13) . .
N2A Cu2 Cu1 O1A -158.73(13) . .
N1A Cu2 Cu1 O1A -54.35(13) . .
N1B Cu2 Cu1 O1A 75.92(12) . .
O1A Cu2 Cu1 O1A 180.0 . 7
O3A Cu2 Cu1 O1A -40.37(13) . 7
N2A Cu2 Cu1 O1A 21.27(13) . 7
N1A Cu2 Cu1 O1A 125.65(13) . 7
N1B Cu2 Cu1 O1A -104.08(12) . 7
O1A Cu2 Cu1 Cu2 -69(100) . 7
O3A Cu2 Cu1 Cu2 70(100) . 7
N2A Cu2 Cu1 Cu2 132(100) . 7
N1A Cu2 Cu1 Cu2 -124(100) . 7
N1B Cu2 Cu1 Cu2 7(100) . 7
O1A C1A C2A O2A 1.7(4) . .
C6A C1A C2A O2A -175.1(3) . .
O1A C1A C2A C3A -177.9(3) . .
C6A C1A C2A C3A 5.3(5) . .
O2A C2A C3A C4A 177.7(3) . .
C1A C2A C3A C4A -2.7(5) . .
N1B C2B C3B C4B 0.3(6) . .
C2A C3A C4A C5A -1.4(5) . .
C2A C3A C4A C17A -180.0(4) . .
C2B C3B C4B C5B -2.9(5) . .
C2B C3B C4B C4B 176.9(4) . 7_556
C3A C4A C5A C6A 2.9(6) . .
C17A C4A C5A C6A -178.5(4) . .
C3B C4B C5B C6B 3.4(5) . .
C4B C4B C5B C6B -176.4(4) 7_556 .
O1A C1A C6A C5A 179.5(3) . .
C2A C1A C6A C5A -3.7(5) . .
O1A C1A C6A C7A -2.9(4) . .
C2A C1A C6A C7A 173.9(3) . .
C4A C5A C6A C1A -0.4(5) . .
C4A C5A C6A C7A -178.0(3) . .
C4B C5B C6B N1B -1.4(5) . .
C1A C6A C7A N1A -58.0(4) . .
C5A C6A C7A N1A 119.6(3) . .
N1A C8A C9A N2A -53.7(4) . .
N2A C10A C11A C16A 63.7(4) . .
N2A C10A C11A C12A -117.5(3) . .
C16A C11A C12A C13A 0.3(5) . .
C10A C11A C12A C13A -178.4(3) . .
C11A C12A C13A C14A 0.3(5) . .
C11A C12A C13A C18A -179.2(3) . .
C12A C13A C14A C15A -0.9(5) . .
C18A C13A C14A C15A 178.6(3) . .
C13A C14A C15A O4A -179.2(3) . .
C13A C14A C15A C16A 0.9(5) . .
C12A C11A C16A O3A 176.3(3) . .
C10A C11A C16A O3A -4.9(4) . .
C12A C11A C16A C15A -0.4(4) . .
C10A C11A C16A C15A 178.5(3) . .
C14A C15A C16A O3A -176.9(3) . .
O4A C15A C16A O3A 3.2(4) . .
C14A C15A C16A C11A -0.3(4) . .
O4A C15A C16A C11A 179.9(3) . .
C9A C8A N1A C31A 154.6(3) . .
C9A C8A N1A C7A -85.0(3) . .
C9A C8A N1A Cu2 28.3(3) . .
C6A C7A N1A C31A -53.5(3) . .
C6A C7A N1A C8A -174.7(3) . .
C6A C7A N1A Cu2 72.6(3) . .
O1A Cu2 N1A C31A 85.4(2) . .
O3A Cu2 N1A C31A 141.8(3) . .
N2A Cu2 N1A C31A -122.9(2) . .
N1B Cu2 N1A C31A -17.7(2) . .
Cu1 Cu2 N1A C31A 117.3(2) . .
O1A Cu2 N1A C8A -152.35(19) . .
O3A Cu2 N1A C8A -96.0(3) . .
N2A Cu2 N1A C8A -0.7(2) . .
N1B Cu2 N1A C8A 104.5(2) . .
Cu1 Cu2 N1A C8A -120.46(18) . .
O1A Cu2 N1A C7A -35.8(2) . .
O3A Cu2 N1A C7A 20.6(4) . .
N2A Cu2 N1A C7A 115.9(2) . .
N1B Cu2 N1A C7A -139.0(2) . .
Cu1 Cu2 N1A C7A -4.0(2) . .
C5B C6B N1B C2B -1.3(5) . .
C5B C6B N1B Cu2 168.8(2) . .
C3B C2B N1B C6B 1.9(5) . .
C3B C2B N1B Cu2 -170.0(3) . .
O1A Cu2 N1B C6B -135.7(3) . .
O3A Cu2 N1B C6B 148.7(3) . .
N2A Cu2 N1B C6B 53.4(3) . .
N1A Cu2 N1B C6B -38.9(3) . .
Cu1 Cu2 N1B C6B -175.7(3) . .
O1A Cu2 N1B C2B 34.6(2) . .
O3A Cu2 N1B C2B -41.0(2) . .
N2A Cu2 N1B C2B -136.3(2) . .
N1A Cu2 N1B C2B 131.4(2) . .
Cu1 Cu2 N1B C2B -5.4(2) . .
C8A C9A N2A C32A -74.9(3) . .
C8A C9A N2A C10A 165.6(3) . .
C8A C9A N2A Cu2 48.2(3) . .
C11A C10A N2A C32A 66.5(3) . .
C11A C10A N2A C9A -172.9(3) . .
C11A C10A N2A Cu2 -61.0(3) . .
O1A Cu2 N2A C32A -172.5(2) . .
O3A Cu2 N2A C32A -108.0(2) . .
N1A Cu2 N2A C32A 94.0(2) . .
N1B Cu2 N2A C32A -11.6(2) . .
Cu1 Cu2 N2A C32A -142.7(2) . .
O1A Cu2 N2A C9A 67.9(3) . .
O3A Cu2 N2A C9A 132.37(19) . .
N1A Cu2 N2A C9A -25.57(19) . .
N1B Cu2 N2A C9A -131.26(18) . .
Cu1 Cu2 N2A C9A 97.64(18) . .
O1A Cu2 N2A C10A -48.8(3) . .
O3A Cu2 N2A C10A 15.7(2) . .
N1A Cu2 N2A C10A -142.3(2) . .
N1B Cu2 N2A C10A 112.04(19) . .
Cu1 Cu2 N2A C10A -19.1(2) . .
C6A C1A O1A Cu1 -103.8(3) . .
C2A C1A O1A Cu1 79.4(3) . .
C6A C1A O1A Cu2 35.8(4) . .
C2A C1A O1A Cu2 -141.1(2) . .
O3A Cu1 O1A C1A -6.8(3) 7 .
O3A Cu1 O1A C1A 173.2(3) . .
O1A Cu1 O1A C1A -50(76) 7 .
Cu2 Cu1 O1A C1A 147.3(3) . .
Cu2 Cu1 O1A C1A -32.7(3) 7 .
O3A Cu1 O1A Cu2 -154.07(9) 7 .
O3A Cu1 O1A Cu2 25.93(9) . .
O1A Cu1 O1A Cu2 163(75) 7 .
Cu2 Cu1 O1A Cu2 180.0 7 .
O3A Cu2 O1A C1A -174.2(2) . .
N2A Cu2 O1A C1A -105.3(3) . .
N1A Cu2 O1A C1A -13.1(2) . .
N1B Cu2 O1A C1A 93.6(2) . .
Cu1 Cu2 O1A C1A -148.5(3) . .
O3A Cu2 O1A Cu1 -25.69(8) . .
N2A Cu2 O1A Cu1 43.2(2) . .
N1A Cu2 O1A Cu1 135.36(10) . .
N1B Cu2 O1A Cu1 -117.93(10) . .
C3A C2A O2A C21A -9.0(5) . .
C1A C2A O2A C21A 171.4(3) . .
C11A C16A O3A Cu1 109.6(3) . .
C15A C16A O3A Cu1 -73.7(4) . .
C11A C16A O3A Cu2 -45.0(3) . .
C15A C16A O3A Cu2 131.6(2) . .
O3A Cu1 O3A C16A 72(100) 7 .
O1A Cu1 O3A C16A 176.1(3) . .
O1A Cu1 O3A C16A -3.9(3) 7 .
Cu2 Cu1 O3A C16A -158.1(3) . .
Cu2 Cu1 O3A C16A 21.9(3) 7 .
O3A Cu1 O3A Cu2 -130(100) 7 .
O1A Cu1 O3A Cu2 -25.85(9) . .
O1A Cu1 O3A Cu2 154.15(9) 7 .
Cu2 Cu1 O3A Cu2 180.0 7 .
O1A Cu2 O3A C16A -171.3(2) . .
N2A Cu2 O3A C16A 35.0(2) . .
N1A Cu2 O3A C16A 129.2(3) . .
N1B Cu2 O3A C16A -70.5(2) . .
Cu1 Cu2 O3A C16A 162.9(2) . .
O1A Cu2 O3A Cu1 25.81(9) . .
N2A Cu2 O3A Cu1 -127.86(10) . .
N1A Cu2 O3A Cu1 -33.7(3) . .
N1B Cu2 O3A Cu1 126.59(10) . .
C14A C15A O4A C41A 1.3(5) . .
C16A C15A O4A C41A -178.8(3) . .

loop_
_platon_squeeze_void_nr
_platon_squeeze_void_average_x
_platon_squeeze_void_average_y
_platon_squeeze_void_average_z
_platon_squeeze_void_volume
_platon_squeeze_void_count_electrons
_platon_squeeze_void_content
1 -0.005 0.000 -0.014 1415 156 ' '
2 -0.016 0.500 0.000 1415 156 ' '
